data_7250460
loop_
_publ_author_name
'Ushakov, Daniil A.'
'Ryadun, Alexey A.'
'Kovalenko, Konstantin A.'
'Kirilyuk, Igor A.'
'Demakov, Pavel A.'
'Fedin, Vladimir P.'

_publ_section_title
;
 Solvatomorphism, CO2 adsorption and luminescence properties of
 non-aromatic bis-hydroxamate-based metal--organic frameworks
;
_journal_issue 27
_journal_name_full CrystEngComm
_journal_page_first 4699
_journal_page_last 4706
_journal_paper_doi 10.1039/D5CE00383K
_journal_volume 27
_journal_year 2025
_chemical_formula_sum 'C24 H46 N4 O16 Tb2'
_chemical_formula_weight 964.49
_space_group_crystal_system triclinic
_space_group_IT_number 2
_space_group_name_Hall '-P 1'
_space_group_name_H-M_alt 'P -1'
_atom_sites_solution_hydrogens mixed
_atom_sites_solution_primary dual
_atom_sites_solution_secondary difmap
_audit_creation_method SHELXL-2018/3
_audit_update_record
;
2025-02-26 deposited with the CCDC.	2025-05-26 downloaded from the CCDC.
;
_cell_angle_alpha 72.938(4)
_cell_angle_beta 72.646(4)
_cell_angle_gamma 63.374(4)
_cell_formula_units_Z 1
_cell_length_a 9.7692(4)
_cell_length_b 10.1377(4)
_cell_length_c 10.6609(6)
_cell_measurement_reflns_used 5071
_cell_measurement_temperature 150(2)
_cell_measurement_theta_max 28.73
_cell_measurement_theta_min 2.36
_cell_volume 884.97(8)
_computing_cell_refinement 'CrysAlisPro 1.171.41.123a (Rigaku OD, 2022)'
_computing_data_collection 'CrysAlisPro 1.171.41.123a (Rigaku OD, 2022)'
_computing_data_reduction 'CrysAlisPro 1.171.41.123a (Rigaku OD, 2022)'
_computing_molecular_graphics 'ShelXle (H\"ubschle, 2011)'
_computing_publication_material 'CIFTAB (Sheldrick, 2015)'
_computing_structure_refinement 'SHELXL-2018/3 (Sheldrick, 2015)'
_computing_structure_solution 'SHELXT-2018 (Sheldrick, 2015)'
_diffrn_ambient_temperature 150(2)
_diffrn_detector 'CCD plate'
_diffrn_detector_area_resol_mean 10.6
_diffrn_detector_type AtlasS2
_diffrn_measured_fraction_theta_full 1.000
_diffrn_measured_fraction_theta_max 0.829
_diffrn_measurement_device 'four-circle diffractometer'
_diffrn_measurement_device_type 'New Xcalibur, AtlasS2'
_diffrn_measurement_method '\w scans'
_diffrn_radiation_monochromator graphite
_diffrn_radiation_probe x-ray
_diffrn_radiation_source 'fine-focus sealed tube'
_diffrn_radiation_type MoK\a
_diffrn_radiation_wavelength 0.71073
_diffrn_reflns_av_R_equivalents 0.0246
_diffrn_reflns_av_unetI/netI 0.0386
_diffrn_reflns_Laue_measured_fraction_full 1.000
_diffrn_reflns_Laue_measured_fraction_max 0.829
_diffrn_reflns_limit_h_max 12
_diffrn_reflns_limit_h_min -13
_diffrn_reflns_limit_k_max 10
_diffrn_reflns_limit_k_min -13
_diffrn_reflns_limit_l_max 14
_diffrn_reflns_limit_l_min -12
_diffrn_reflns_number 7595
_diffrn_reflns_point_group_measured_fraction_full 1.000
_diffrn_reflns_point_group_measured_fraction_max 0.829
_diffrn_reflns_theta_full 25.24
_diffrn_reflns_theta_max 28.95
_diffrn_reflns_theta_min 2.04
_diffrn_source 'sealed X-ray tube'
_exptl_absorpt_coefficient_mu 4.034
_exptl_absorpt_correction_T_max 1.00000
_exptl_absorpt_correction_T_min 0.99230
_exptl_absorpt_correction_type multi-scan
_exptl_absorpt_process_details
;
CrysAlisPro 1.171.41.123a (Rigaku Oxford Diffraction, 2022)
Empirical absorption correction using spherical harmonics,
implemented in SCALE3 ABSPACK scaling algorithm.
;
_exptl_crystal_colour colorless
_exptl_crystal_density_diffrn 1.810
_exptl_crystal_description prism
_exptl_crystal_F_000 476
_exptl_crystal_preparation Luminescent
_exptl_crystal_size_max 0.18
_exptl_crystal_size_mid 0.14
_exptl_crystal_size_min 0.10
_refine_diff_density_max 0.750
_refine_diff_density_min -0.895
_refine_diff_density_rms 0.118
_refine_ls_extinction_method none
_refine_ls_goodness_of_fit_ref 1.034
_refine_ls_hydrogen_treatment mixed
_refine_ls_matrix_type full
_refine_ls_number_parameters 328
_refine_ls_number_reflns 3886
_refine_ls_number_restraints 503
_refine_ls_restrained_S_all 1.005
_refine_ls_R_factor_all 0.0295
_refine_ls_R_factor_gt 0.0243
_refine_ls_shift/su_max 0.002
_refine_ls_shift/su_mean 0.000
_refine_ls_structure_factor_coef Fsqd
_refine_ls_weighting_details 'w=1/[\s^2^(Fo^2^)+(0.0173P)^2^+1.2081P] where P=(Fo^2^+2Fc^2^)/3'
_refine_ls_weighting_scheme calc
_refine_ls_wR_factor_gt 0.0495
_refine_ls_wR_factor_ref 0.0521
_reflns_Friedel_coverage 0.000
_reflns_number_gt 3537
_reflns_number_total 3886
_reflns_threshold_expression 'I > 2\s(I)'
_cod_data_source_file d5ce00383k2.cif
_cod_data_source_block ud22-3_auto
_cod_depositor_comments 'Adding full bibliography for 7250459--7250460.cif.'
_cod_database_code 7250460
_shelx_shelxl_version_number 2018/3
_shelx_space_group_comment
;
The symmetry employed for this shelxl refinement is uniquely defined
by the following loop, which should always be used as a source of
symmetry information in preference to the above space-group names.
They are only intended as comments.
;
_shelx_estimated_absorpt_t_min 0.530
_shelx_estimated_absorpt_t_max 0.688

loop_
_space_group_symop_operation_xyz
'x, y, z'
'-x, -y, -z'

loop_
_atom_site_label
_atom_site_type_symbol
_atom_site_fract_x
_atom_site_fract_y
_atom_site_fract_z
_atom_site_U_iso_or_equiv
_atom_site_adp_type
_atom_site_occupancy
_atom_site_site_symmetry_order
_atom_site_calc_flag
_atom_site_refinement_flags_posn
_atom_site_refinement_flags_adp
_atom_site_refinement_flags_occupancy
_atom_site_disorder_assembly
_atom_site_disorder_group
Tb1 Tb 0.16797(2) 0.42780(2) 0.34181(2) 0.01458(6) Uani 1 1 d . . . . .
O1M O -0.0574(3) 0.6040(3) 0.2571(3) 0.0303(6) Uani 1 1 d D . . . .
H1M H -0.135(3) 0.650(4) 0.312(3) 0.036 Uiso 1 1 d D U . . .
H2M H -0.081(4) 0.623(4) 0.1821(19) 0.036 Uiso 1 1 d D U . . .
O11 O 0.3310(17) 0.5457(15) 0.2486(15) 0.0155(17) Uani 0.377(7) 1 d D U P A 1
N11 N 0.406(2) 0.5241(13) 0.1208(17) 0.0120(14) Uani 0.377(7) 1 d D U P A 1
C11 C 0.3482(18) 0.4659(19) 0.0642(18) 0.0150(15) Uani 0.377(7) 1 d D U P A 1
O12 O 0.246(2) 0.430(2) 0.107(3) 0.0149(18) Uani 0.377(7) 1 d . U P A 1
C11' C 0.4044(17) 0.5371(10) 0.1200(12) 0.0129(12) Uani 0.623(7) 1 d D U P A 2
N11' N 0.3713(8) 0.4717(10) 0.0499(9) 0.0184(13) Uani 0.623(7) 1 d D U P A 2
O11' O 0.2378(12) 0.4460(14) 0.103(2) 0.0162(13) Uani 0.623(7) 1 d D U P A 2
O12' O 0.3087(10) 0.5731(8) 0.2360(9) 0.0157(12) Uani 0.623(7) 1 d . U P A 2
C12 C 0.5413(4) 0.5733(4) 0.0780(3) 0.0182(6) Uani 1 1 d D U . . .
C13 C 0.6417(4) 0.4900(4) 0.1862(4) 0.0264(8) Uani 1 1 d . U . . .
H13A H 0.736883 0.509770 0.157657 0.040 Uiso 1 1 calc R U . . .
H13B H 0.669756 0.381783 0.199488 0.040 Uiso 1 1 calc R U . . .
H13C H 0.582426 0.525248 0.270306 0.040 Uiso 1 1 calc R U . . .
C14 C 0.4792(4) 0.7441(4) 0.0626(4) 0.0253(8) Uani 1 1 d . U . . .
H14A H 0.567036 0.774478 0.040570 0.038 Uiso 1 1 calc R U . . .
H14B H 0.411630 0.774392 0.146708 0.038 Uiso 1 1 calc R U . . .
H14C H 0.419249 0.792693 -0.009225 0.038 Uiso 1 1 calc R U . . .
O21 O 0.2672(6) 0.2743(6) 0.5322(5) 0.0185(9) Uani 0.92(2) 1 d D U P A 1
N21 N 0.3853(5) 0.1377(5) 0.5140(4) 0.0165(8) Uani 0.92(2) 1 d D U P A 1
C21 C 0.4490(8) 0.1170(9) 0.3910(7) 0.0163(9) Uani 0.92(2) 1 d D U P A 1
O22 O 0.4020(7) 0.2197(6) 0.2933(5) 0.0201(10) Uani 0.92(2) 1 d . U P A 1
O21' O 0.424(8) 0.236(7) 0.296(7) 0.015(2) Uani 0.08(2) 1 d D U P A 2
C21' C 0.384(6) 0.152(6) 0.526(5) 0.0155(18) Uani 0.08(2) 1 d D U P A 2
N21' N 0.454(8) 0.123(9) 0.405(6) 0.0163(19) Uani 0.08(2) 1 d D U P A 2
O22' O 0.286(7) 0.302(7) 0.519(7) 0.015(2) Uani 0.08(2) 1 d . U P A 2
C22 C 0.4177(4) 0.0284(4) 0.6388(3) 0.0168(6) Uani 1 1 d D U . . .
C23 C 0.4655(4) 0.0904(4) 0.7254(4) 0.0245(8) Uani 1 1 d . U . . .
H23A H 0.490280 0.016155 0.806971 0.037 Uiso 1 1 calc R U . . .
H23B H 0.379320 0.183135 0.749258 0.037 Uiso 1 1 calc R U . . .
H23C H 0.557526 0.111799 0.675465 0.037 Uiso 1 1 calc R U . . .
C24 C 0.2715(4) -0.0038(4) 0.7104(4) 0.0256(8) Uani 1 1 d . U . . .
H24A H 0.291389 -0.076565 0.793685 0.038 Uiso 1 1 calc R U . . .
H24B H 0.245755 -0.045054 0.652370 0.038 Uiso 1 1 calc R U . . .
H24C H 0.183994 0.089668 0.730890 0.038 Uiso 1 1 calc R U . . .
O31 O 0.0679(3) 0.5975(2) 0.4873(2) 0.0188(5) Uani 1 1 d . . . . .
C31 C 0.0521(4) 0.7096(4) 0.5310(4) 0.0262(8) Uani 1 1 d . . . . .
O32 O -0.0564(3) 0.7561(3) 0.6254(3) 0.0338(7) Uani 1 1 d . . . . .
C32 C 0.1683(6) 0.7799(6) 0.4681(5) 0.0506(13) Uani 1 1 d . . . . .
H32A H 0.121240 0.884039 0.481352 0.076 Uiso 1 1 calc R U . . .
H32B H 0.199366 0.778118 0.372103 0.076 Uiso 1 1 calc R U . . .
H32C H 0.260343 0.723474 0.509664 0.076 Uiso 1 1 calc R U . . .
O1G O -0.100(2) 0.6744(17) 0.007(3) 0.035(2) Uani 0.377(7) 1 d D U P A 1
H1G H -0.177(11) 0.651(17) 0.004(15) 0.052 Uiso 0.377(7) 1 d D U P A 1
C1G C -0.0299(13) 0.7695(12) -0.0804(13) 0.0440(19) Uani 0.377(7) 1 d D U P A 1
H1GA H 0.027138 0.727867 -0.163102 0.053 Uiso 0.377(7) 1 calc R U P A 1
H1GB H 0.047968 0.769087 -0.038343 0.053 Uiso 0.377(7) 1 calc R U P A 1
C2G C -0.1359(17) 0.9242(13) -0.1173(15) 0.059(3) Uani 0.377(7) 1 d D U P A 1
H2G1 H -0.222725 0.925885 -0.146730 0.088 Uiso 0.377(7) 1 calc R U P A 1
H2G2 H -0.079821 0.977358 -0.190236 0.088 Uiso 0.377(7) 1 calc R U P A 1
H2G3 H -0.176682 0.973584 -0.039766 0.088 Uiso 0.377(7) 1 calc R U P A 1
O1G' O -0.1235(14) 0.6958(10) 0.0084(16) 0.0320(17) Uani 0.623(7) 1 d D U P A 2
H1G' H -0.129(9) 0.640(9) -0.040(8) 0.048 Uiso 0.623(7) 1 d D U P A 2
C1G' C -0.1616(8) 0.8426(8) -0.0673(8) 0.0407(14) Uani 0.623(7) 1 d D U P A 2
H1GC H -0.257813 0.911984 -0.018391 0.049 Uiso 0.623(7) 1 calc R U P A 2
H1GD H -0.182651 0.845366 -0.153504 0.049 Uiso 0.623(7) 1 calc R U P A 2
C2G' C -0.0348(10) 0.8930(10) -0.0931(10) 0.063(2) Uani 0.623(7) 1 d D U P A 2
H2G4 H 0.001957 0.869481 -0.009927 0.095 Uiso 0.623(7) 1 calc R U P A 2
H2G5 H -0.073143 1.001662 -0.126377 0.095 Uiso 0.623(7) 1 calc R U P A 2
H2G6 H 0.051596 0.841398 -0.160134 0.095 Uiso 0.623(7) 1 calc R U P A 2

loop_
_atom_site_aniso_label
_atom_site_aniso_U_11
_atom_site_aniso_U_22
_atom_site_aniso_U_33
_atom_site_aniso_U_23
_atom_site_aniso_U_13
_atom_site_aniso_U_12
Tb1 0.01327(8) 0.01431(8) 0.00998(8) -0.00426(6) 0.00115(6) -0.00107(6)
O1M 0.0209(13) 0.0380(15) 0.0150(13) -0.0113(12) -0.0035(11) 0.0070(11)
O11 0.017(3) 0.014(3) 0.010(2) -0.004(2) 0.002(2) -0.003(2)
N11 0.0155(18) 0.013(2) 0.0088(18) -0.0056(18) 0.0015(17) -0.0070(18)
C11 0.017(2) 0.016(2) 0.011(2) -0.005(2) 0.001(2) -0.0064(19)
O12 0.014(2) 0.017(3) 0.013(2) -0.005(2) 0.001(2) -0.007(2)
C11' 0.0167(16) 0.0124(18) 0.0089(16) -0.0058(16) 0.0027(15) -0.0060(16)
N11' 0.0150(19) 0.0187(18) 0.015(2) -0.0013(16) 0.0046(16) -0.0064(16)
O11' 0.0149(18) 0.018(3) 0.0116(19) -0.003(2) 0.0006(17) -0.0052(17)
O12' 0.018(2) 0.016(2) 0.009(2) -0.0063(18) 0.0001(17) -0.0022(18)
C12 0.0198(14) 0.0208(14) 0.0141(14) -0.0059(12) 0.0017(12) -0.0096(12)
C13 0.0291(18) 0.0343(19) 0.0159(17) -0.0020(15) -0.0047(15) -0.0142(15)
C14 0.0284(18) 0.0266(17) 0.0222(18) -0.0113(15) 0.0037(16) -0.0133(15)
O21 0.0182(16) 0.0126(17) 0.0128(14) -0.0052(13) -0.0009(12) 0.0046(11)
N21 0.0160(12) 0.0146(14) 0.0121(15) -0.0063(12) -0.0028(11) 0.0022(10)
C21 0.0143(14) 0.0183(15) 0.0125(17) -0.0050(14) -0.0027(13) -0.0018(11)
O22 0.0198(19) 0.0188(16) 0.0103(12) -0.0028(11) -0.0007(13) 0.0007(12)
O21' 0.015(3) 0.017(3) 0.012(3) -0.004(3) -0.003(3) -0.003(2)
C21' 0.015(2) 0.015(2) 0.012(2) -0.005(2) -0.002(2) -0.0010(19)
N21' 0.016(2) 0.016(2) 0.012(2) -0.004(2) -0.003(2) -0.002(2)
O22' 0.015(3) 0.013(3) 0.013(3) -0.006(3) -0.002(3) -0.001(2)
C22 0.0145(13) 0.0169(13) 0.0115(14) -0.0031(11) -0.0013(12) -0.0002(11)
C23 0.0251(17) 0.0239(17) 0.0204(18) -0.0060(14) -0.0074(15) -0.0033(14)
C24 0.0177(16) 0.0256(17) 0.0218(18) -0.0045(15) 0.0044(15) -0.0035(14)
O31 0.0189(12) 0.0188(11) 0.0158(12) -0.0055(10) 0.0011(10) -0.0064(9)
C31 0.0271(19) 0.029(2) 0.024(2) -0.0107(16) 0.0024(17) -0.0135(16)
O32 0.0380(16) 0.0356(15) 0.0303(16) -0.0217(13) 0.0147(13) -0.0205(13)
C32 0.056(3) 0.058(3) 0.052(3) -0.034(3) 0.023(3) -0.042(3)
O1G 0.043(4) 0.040(4) 0.029(3) -0.007(3) -0.010(3) -0.021(3)
C1G 0.047(3) 0.046(3) 0.043(3) -0.008(2) -0.009(3) -0.022(2)
C2G 0.057(4) 0.056(4) 0.056(4) -0.008(3) -0.009(3) -0.018(3)
O1G' 0.042(3) 0.036(3) 0.026(2) -0.003(3) -0.013(3) -0.020(3)
C1G' 0.047(3) 0.041(3) 0.039(2) -0.009(2) -0.008(2) -0.022(2)
C2G' 0.050(3) 0.057(3) 0.072(4) 0.000(3) 0.000(3) -0.027(3)

loop_
_atom_type_symbol
_atom_type_description
_atom_type_scat_dispersion_real
_atom_type_scat_dispersion_imag
_atom_type_scat_source
C C 0.0033 0.0016 'International Tables Vol C Tables 4.2.6.8 and 6.1.1.4'
H H 0.0000 0.0000 'International Tables Vol C Tables 4.2.6.8 and 6.1.1.4'
N N 0.0061 0.0033 'International Tables Vol C Tables 4.2.6.8 and 6.1.1.4'
O O 0.0106 0.0060 'International Tables Vol C Tables 4.2.6.8 and 6.1.1.4'
Tb Tb -0.1723 4.1537 'International Tables Vol C Tables 4.2.6.8 and 6.1.1.4'

loop_
_geom_angle_atom_site_label_1
_geom_angle_atom_site_label_2
_geom_angle_atom_site_label_3
_geom_angle
_geom_angle_site_symmetry_1
_geom_angle_site_symmetry_3
_geom_angle_publ_flag
O22' Tb1 O12' 99.2(17) . . ?
O11 Tb1 O21 101.9(4) . . ?
O11 Tb1 O31 82.0(4) . . ?
O22' Tb1 O31 74.5(16) . . ?
O12' Tb1 O31 80.1(2) . . ?
O21 Tb1 O31 78.12(14) . . ?
O11 Tb1 O22 80.6(4) . . ?
O21 Tb1 O22 66.97(17) . . ?
O31 Tb1 O22 136.38(17) . . ?
O11 Tb1 O1M 100.8(3) . . ?
O22' Tb1 O1M 149.0(16) . . ?
O12' Tb1 O1M 93.62(19) . . ?
O21 Tb1 O1M 145.77(15) . . ?
O31 Tb1 O1M 80.13(8) . . ?
O22 Tb1 O1M 142.46(16) . . ?
O11 Tb1 O12 69.6(7) . . ?
O21 Tb1 O12 136.0(4) . . ?
O31 Tb1 O12 138.4(5) . . ?
O22 Tb1 O12 69.0(4) . . ?
O1M Tb1 O12 76.3(4) . . ?
O22' Tb1 O21' 64(2) . . ?
O12' Tb1 O21' 79.7(15) . . ?
O31 Tb1 O21' 129.7(16) . . ?
O1M Tb1 O21' 146.6(16) . . ?
O22' Tb1 O11' 137.3(16) . . ?
O12' Tb1 O11' 66.3(4) . . ?
O31 Tb1 O11' 135.3(3) . . ?
O1M Tb1 O11' 73.7(3) . . ?
O21' Tb1 O11' 73.7(16) . . ?
O11 Tb1 O32 157.6(4) . 2_566 ?
O22' Tb1 O32 92.2(16) . 2_566 ?
O12' Tb1 O32 158.8(2) . 2_566 ?
O21 Tb1 O32 83.2(2) . 2_566 ?
O31 Tb1 O32 120.41(8) . 2_566 ?
O22 Tb1 O32 81.50(19) . 2_566 ?
O1M Tb1 O32 85.41(10) . 2_566 ?
O12 Tb1 O32 91.4(6) . 2_566 ?
O21' Tb1 O32 89.4(15) . 2_566 ?
O11' Tb1 O32 93.2(4) . 2_566 ?
O11 Tb1 O31 150.3(4) . 2_566 ?
O21 Tb1 O31 75.28(16) . 2_566 ?
O31 Tb1 O31 68.49(9) . 2_566 ?
O22 Tb1 O31 122.82(16) . 2_566 ?
O1M Tb1 O31 72.27(9) . 2_566 ?
O12 Tb1 O31 132.7(6) . 2_566 ?
O32 Tb1 O31 52.06(8) 2_566 2_566 ?
Tb1 O1M H1M 117(2) . . ?
Tb1 O1M H2M 131(2) . . ?
H1M O1M H2M 111(2) . . ?
N11 O11 Tb1 113.3(14) . . ?
C11 N11 O11 115(2) . . ?
C11 N11 C12 134.8(16) . . ?
O11 N11 C12 109.8(13) . . ?
O12 C11 N11 129(3) . . ?
O12 C11 C12 120(2) . 2_665 ?
N11 C11 C12 110.6(13) . 2_665 ?
O12 C11 Tb1 49(2) . . ?
N11 C11 Tb1 80.8(13) . . ?
C12 C11 Tb1 160.5(10) 2_665 . ?
C11 O12 Tb1 110(2) . . ?
N11' C11' O12' 119.6(14) . . ?
N11' C11' C12 123.0(11) . . ?
O12' C11' C12 117.5(10) . . ?
C11' N11' O11' 115.5(14) . . ?
N11' O11' Tb1 112.3(12) . . ?
C11' O12' Tb1 115.0(9) . . ?
C11' C12 C14 105.8(4) . . ?
N11' C12 C14 110.0(4) 2_665 . ?
N11 C12 C14 109.8(5) . . ?
C11' C12 C13 108.4(4) . . ?
N11' C12 C13 110.8(4) 2_665 . ?
N11 C12 C13 106.8(5) . . ?
C14 C12 C13 112.1(3) . . ?
N11 C12 C11 114.4(7) . 2_665 ?
C14 C12 C11 105.9(7) . 2_665 ?
C13 C12 C11 108.0(6) . 2_665 ?
C12 C13 H13A 109.5 . . ?
C12 C13 H13B 109.5 . . ?
H13A C13 H13B 109.5 . . ?
C12 C13 H13C 109.5 . . ?
H13A C13 H13C 109.5 . . ?
H13B C13 H13C 109.5 . . ?
C12 C14 H14A 109.5 . . ?
C12 C14 H14B 109.5 . . ?
H14A C14 H14B 109.5 . . ?
C12 C14 H14C 109.5 . . ?
H14A C14 H14C 109.5 . . ?
H14B C14 H14C 109.5 . . ?
N21 O21 Tb1 115.6(3) . . ?
C21 N21 O21 117.4(4) . . ?
C21 N21 C22 128.1(5) . . ?
O21 N21 C22 114.4(5) . . ?
O22 C21 N21 120.8(6) . . ?
O22 C21 C22 118.1(5) . 2_656 ?
N21 C21 C22 121.2(6) . 2_656 ?
C21 O22 Tb1 117.1(5) . . ?
N21' O21' Tb1 111(5) . . ?
N21' C21' O22' 111(5) . . ?
N21' C21' C22 118(5) . . ?
O22' C21' C22 131(6) . . ?
C21' N21' O21' 119(6) . . ?
C21' O22' Tb1 119(4) . . ?
N21 C22 C21 110.6(3) . 2_656 ?
C21' C22 C23 102(2) . . ?
N21 C22 C23 109.6(3) . . ?
C21 C22 C23 107.6(3) 2_656 . ?
C21' C22 C24 110.4(16) . . ?
N21 C22 C24 108.5(3) . . ?
C21 C22 C24 108.6(3) 2_656 . ?
C23 C22 C24 111.9(3) . . ?
N21 C22 N21' 106(2) . 2_656 ?
C21 C22 N21' 7(2) 2_656 2_656 ?
C23 C22 N21' 114.6(18) . 2_656 ?
C24 C22 N21' 105.9(19) . 2_656 ?
C22 C23 H23A 109.5 . . ?
C22 C23 H23B 109.5 . . ?
H23A C23 H23B 109.5 . . ?
C22 C23 H23C 109.5 . . ?
H23A C23 H23C 109.5 . . ?
H23B C23 H23C 109.5 . . ?
C22 C24 H24A 109.5 . . ?
C22 C24 H24B 109.5 . . ?
H24A C24 H24B 109.5 . . ?
C22 C24 H24C 109.5 . . ?
H24A C24 H24C 109.5 . . ?
H24B C24 H24C 109.5 . . ?
C31 O31 Tb1 156.8(2) . . ?
C31 O31 Tb1 91.3(2) . 2_566 ?
Tb1 O31 Tb1 111.51(9) . 2_566 ?
O32 C31 O31 120.1(3) . . ?
O32 C31 C32 121.4(3) . . ?
O31 C31 C32 118.5(3) . . ?
O32 C31 Tb1 57.96(19) . 2_566 ?
O31 C31 Tb1 62.18(18) . 2_566 ?
C32 C31 Tb1 178.5(3) . 2_566 ?
C31 O32 Tb1 96.5(2) . 2_566 ?
C31 C32 H32A 109.5 . . ?
C31 C32 H32B 109.5 . . ?
H32A C32 H32B 109.5 . . ?
C31 C32 H32C 109.5 . . ?
H32A C32 H32C 109.5 . . ?
H32B C32 H32C 109.5 . . ?
C1G O1G H1G 133(10) . . ?
O1G C1G C2G 115.4(12) . . ?
O1G C1G H1GA 108.4 . . ?
C2G C1G H1GA 108.4 . . ?
O1G C1G H1GB 108.4 . . ?
C2G C1G H1GB 108.4 . . ?
H1GA C1G H1GB 107.5 . . ?
C1G C2G H2G1 109.5 . . ?
C1G C2G H2G2 109.5 . . ?
H2G1 C2G H2G2 109.5 . . ?
C1G C2G H2G3 109.5 . . ?
H2G1 C2G H2G3 109.5 . . ?
H2G2 C2G H2G3 109.5 . . ?
C1G' O1G' H1G' 107(6) . . ?
O1G' C1G' C2G' 111.4(8) . . ?
O1G' C1G' H1GC 109.4 . . ?
C2G' C1G' H1GC 109.4 . . ?
O1G' C1G' H1GD 109.4 . . ?
C2G' C1G' H1GD 109.4 . . ?
H1GC C1G' H1GD 108.0 . . ?
C1G' C2G' H2G4 109.5 . . ?
C1G' C2G' H2G5 109.5 . . ?
H2G4 C2G' H2G5 109.5 . . ?
C1G' C2G' H2G6 109.5 . . ?
H2G4 C2G' H2G6 109.5 . . ?
H2G5 C2G' H2G6 109.5 . . ?

loop_
_geom_bond_atom_site_label_1
_geom_bond_atom_site_label_2
_geom_bond_distance
_geom_bond_site_symmetry_2
_geom_bond_publ_flag
Tb1 O11 2.240(17) . ?
Tb1 O22' 2.26(6) . ?
Tb1 O12' 2.291(10) . ?
Tb1 O21 2.334(4) . ?
Tb1 O31 2.340(2) . ?
Tb1 O22 2.358(5) . ?
Tb1 O1M 2.360(2) . ?
Tb1 O12 2.38(4) . ?
Tb1 O21' 2.40(7) . ?
Tb1 O11' 2.40(2) . ?
Tb1 O32 2.449(3) 2_566 ?
Tb1 O31 2.539(2) 2_566 ?
O1M H1M 0.843(10) . ?
O1M H2M 0.841(10) . ?
O11 N11 1.370(11) . ?
N11 C11 1.318(8) . ?
N11 C12 1.52(2) . ?
C11 O12 1.13(2) . ?
C11 C12 1.617(18) 2_665 ?
C11' N11' 1.315(6) . ?
C11' O12' 1.344(11) . ?
C11' C12 1.453(18) . ?
N11' O11' 1.367(11) . ?
N11' C12 1.455(10) 2_665 ?
C12 C14 1.531(5) . ?
C12 C13 1.538(5) . ?
C13 H13A 0.9800 . ?
C13 H13B 0.9800 . ?
C13 H13C 0.9800 . ?
C14 H14A 0.9800 . ?
C14 H14B 0.9800 . ?
C14 H14C 0.9800 . ?
O21 N21 1.371(6) . ?
N21 C21 1.307(5) . ?
N21 C22 1.473(4) . ?
C21 O22 1.265(5) . ?
C21 C22 1.509(9) 2_656 ?
O21' N21' 1.369(11) . ?
C21' N21' 1.312(9) . ?
C21' O22' 1.38(8) . ?
C21' C22 1.45(2) . ?
N21' C22 1.58(8) 2_656 ?
C22 C23 1.524(5) . ?
C22 C24 1.533(5) . ?
C23 H23A 0.9800 . ?
C23 H23B 0.9800 . ?
C23 H23C 0.9800 . ?
C24 H24A 0.9800 . ?
C24 H24B 0.9800 . ?
C24 H24C 0.9800 . ?
O31 C31 1.282(4) . ?
C31 O32 1.246(4) . ?
C31 C32 1.495(6) . ?
C32 H32A 0.9800 . ?
C32 H32B 0.9800 . ?
C32 H32C 0.9800 . ?
O1G C1G 1.397(11) . ?
O1G H1G 0.89(2) . ?
C1G C2G 1.453(10) . ?
C1G H1GA 0.9900 . ?
C1G H1GB 0.9900 . ?
C2G H2G1 0.9800 . ?
C2G H2G2 0.9800 . ?
C2G H2G3 0.9800 . ?
O1G' C1G' 1.407(9) . ?
O1G' H1G' 0.89(2) . ?
C1G' C2G' 1.468(8) . ?
C1G' H1GC 0.9900 . ?
C1G' H1GD 0.9900 . ?
C2G' H2G4 0.9800 . ?
C2G' H2G5 0.9800 . ?
C2G' H2G6 0.9800 . ?
